data_7221330
loop_
_publ_author_name
'Berroth, K.'
'Mattausch, H.J.'
'Simon, A.'

_publ_section_title
;
 Neue reduzierte Halogenide der Lanthanoide mit kondensierten Clustern:
 Tb6 Br7 und Er6 I7
;
_journal_name_full
;
Zeitschrift fuer Naturforschung, Teil B. Anorganische Chemie, Organische 
Chemie (33,1978-41,1986)
;
_journal_page_first 626
_journal_page_last 630
_journal_volume 35
_journal_year 1980
_chemical_formula_sum 'Er6 I7'
_space_group_IT_number 12
_symmetry_space_group_name_Hall '-C 2y'
_symmetry_space_group_name_H-M 'C 1 2/m 1'
_cell_angle_alpha 90
_cell_angle_beta 123.5
_cell_angle_gamma 90
_cell_formula_units_Z 2
_cell_length_a 21.375
_cell_length_b 3.869
_cell_length_c 12.319
_cell_volume 849.546
_citation_journal_id_ASTM ZNBAD2
_cod_data_source_file Berroth_ZNBAD2_1980_978.cif
_cod_data_source_block Er6I7
_cod_database_code 7221330

loop_
_symmetry_equiv_pos_as_xyz
x,y,z
-x,y,-z
-x,-y,-z
x,-y,z
x+1/2,y+1/2,z
-x+1/2,y+1/2,-z
-x+1/2,-y+1/2,-z
x+1/2,-y+1/2,z

loop_
_atom_site_label
_atom_site_type_symbol
_atom_site_fract_x
_atom_site_fract_y
_atom_site_fract_z
_atom_site_occupancy
_atom_site_U_iso_or_equiv
I3 I-1 0.0541 0 0.2716 1 0.0
I1 I-1 0.3925 0 0.9393 1 0.0
Er1 Er+1 0.7661 0 0.8213 1 0.0
Er3 Er+1 0.1379 0 0.5582 1 0.0
Er2 Er+1 0.311 0 0.6321 1 0.0
I4 I-1 0.5 0 0.5 1 0.0
I2 I-1 0.1609 0 0.8323 1 0.0
